data_7213835
loop_
_publ_author_name
'Gao, Song'
'Fan, Rui-Qing'
'Qiang, Liang-Sheng'
'Wang, Ping'
'Chen, Shuo'
'Wang, Xin-Ming'
'Yang, Yu-Lin'

_publ_section_title
;
 Effects of solvents and temperature on the luminescence properties of
 Cd-isonicotinic acid frameworks based on mono-, bi-, and trinuclear
 cluster units
;
_journal_issue 6
_journal_name_full CrystEngComm
_journal_page_first 1113
_journal_paper_doi 10.1039/c3ce42216j
_journal_volume 16
_journal_year 2014
_chemical_formula_sum 'C12 H12 Cd N2 O6'
_chemical_formula_weight 392.65
_chemical_name_systematic
;
?
;
_space_group_IT_number 14
_symmetry_cell_setting monoclinic
_symmetry_space_group_name_Hall '-P 2ybc'
_symmetry_space_group_name_H-M 'P 1 21/c 1'
_atom_sites_solution_hydrogens geom
_atom_sites_solution_primary direct
_atom_sites_solution_secondary difmap
_audit_creation_method SHELXL-97
_cell_angle_alpha 90.00
_cell_angle_beta 101.99(3)
_cell_angle_gamma 90.00
_cell_formula_units_Z 4
_cell_length_a 9.860(2)
_cell_length_b 13.113(3)
_cell_length_c 11.650(2)
_cell_measurement_reflns_used 3383
_cell_measurement_temperature 293(2)
_cell_measurement_theta_max 27.48
_cell_measurement_theta_min 3.11
_cell_volume 1473.4(5)
_computing_cell_refinement 'Bruker XSCANS'
_computing_data_collection 'Bruker XSCANS'
_computing_data_reduction 'Bruker SHELXTL'
_computing_molecular_graphics 'Bruker SHELXTL'
_computing_publication_material 'Bruker SHELXTL'
_computing_structure_refinement 'SHELXL-97 (Sheldrick, 1997)'
_computing_structure_solution 'SHELXS-97 (Sheldrick, 1990)'
_diffrn_ambient_temperature 293(2)
_diffrn_measured_fraction_theta_full 0.998
_diffrn_measured_fraction_theta_max 0.994
_diffrn_measurement_device_type 'Bruker Smart APEX CCD area detector'
_diffrn_measurement_method 'phi and omega scans'
_diffrn_radiation_monochromator graphite
_diffrn_radiation_source 'fine-focus sealed tube'
_diffrn_radiation_type MoK\a
_diffrn_radiation_wavelength 0.71073
_diffrn_reflns_av_R_equivalents 0.0304
_diffrn_reflns_av_sigmaI/netI 0.0262
_diffrn_reflns_limit_h_max 12
_diffrn_reflns_limit_h_min -12
_diffrn_reflns_limit_k_max 16
_diffrn_reflns_limit_k_min -17
_diffrn_reflns_limit_l_max 14
_diffrn_reflns_limit_l_min -15
_diffrn_reflns_number 14099
_diffrn_reflns_theta_full 25.00
_diffrn_reflns_theta_max 27.48
_diffrn_reflns_theta_min 3.11
_diffrn_standards_decay_% 0
_diffrn_standards_interval_count 0
_diffrn_standards_interval_time 0
_diffrn_standards_number 0
_exptl_absorpt_coefficient_mu 1.509
_exptl_absorpt_correction_T_max 0.797
_exptl_absorpt_correction_T_min 0.729
_exptl_absorpt_correction_type multi-scan
_exptl_crystal_colour colorless
_exptl_crystal_density_diffrn 1.770
_exptl_crystal_density_method 'not measured'
_exptl_crystal_description block
_exptl_crystal_F_000 776
_exptl_crystal_size_max 0.61
_exptl_crystal_size_mid 0.18
_exptl_crystal_size_min 0.15
_refine_diff_density_max 4.668
_refine_diff_density_min -2.170
_refine_diff_density_rms 0.302
_refine_ls_extinction_method none
_refine_ls_goodness_of_fit_ref 1.078
_refine_ls_hydrogen_treatment mixed
_refine_ls_matrix_type full
_refine_ls_number_parameters 190
_refine_ls_number_reflns 3365
_refine_ls_number_restraints 24
_refine_ls_restrained_S_all 1.075
_refine_ls_R_factor_all 0.1051
_refine_ls_R_factor_gt 0.1022
_refine_ls_shift/su_max 0.000
_refine_ls_shift/su_mean 0.000
_refine_ls_structure_factor_coef Fsqd
_refine_ls_weighting_details 'calc w=1/[\s^2^(Fo^2^)+(0.0000P)^2^+115.8665P] where P=(Fo^2^+2Fc^2^)/3'
_refine_ls_weighting_scheme calc
_refine_ls_wR_factor_gt 0.2763
_refine_ls_wR_factor_ref 0.2771
_reflns_number_gt 3076
_reflns_number_total 3383
_reflns_threshold_expression >2sigma(I)
_cod_data_source_file c3ce42216j.txt
_cod_data_source_block g
_cod_depositor_comments
;
The following automatic conversions were performed:

'_symmetry_cell_setting' value 'Monoclinic' changed to 'monoclinic'
according to
/usr/data/users/saulius/automatic-downloads/current/RSC/lib/dictionaries/cif_core.dic
dictionary named 'cif_core.dic' version 2.4.2 from 2011-04-26.

Automatic conversion script
Id: cif_fix_values 2281 2013-09-26 08:29:07Z andrius 
;
_cod_original_sg_symbol_H-M 'P 21/c'
_cod_database_code 7213835

loop_
_symmetry_equiv_pos_as_xyz
'x, y, z'
'-x, y+1/2, -z+1/2'
'-x, -y, -z'
'x, -y-1/2, z-1/2'

loop_
_atom_site_label
_atom_site_type_symbol
_atom_site_fract_x
_atom_site_fract_y
_atom_site_fract_z
_atom_site_U_iso_or_equiv
_atom_site_adp_type
_atom_site_occupancy
_atom_site_symmetry_multiplicity
_atom_site_calc_flag
_atom_site_refinement_flags
Cd1 Cd 0.74328(10) 0.49531(7) 0.50598(8) 0.0221(3) Uani 1 1 d .
O1 O 0.5837(11) 0.3795(8) 0.4126(10) 0.035(2) Uani 1 1 d .
O2 O 0.3808(12) 0.4562(8) 0.3527(10) 0.034(2) Uani 1 1 d .
O3 O 0.9036(11) 0.6078(8) 0.6058(10) 0.035(2) Uani 1 1 d .
O4 O 0.8821(11) 0.4536(8) 0.3728(9) 0.031(2) Uani 1 1 d .
N1 N 0.3317(12) 0.1324(9) 0.1216(10) 0.026(2) Uani 1 1 d U
N2 N 0.8254(12) 0.3577(9) 0.6213(10) 0.026(2) Uani 1 1 d U
C1 C 0.4184(13) 0.2960(11) 0.2712(12) 0.023(3) Uani 1 1 d .
C2 C 0.3537(18) 0.3117(12) 0.1538(14) 0.035(3) Uani 1 1 d .
H2 H 0.3368 0.3775 0.1245 0.042 Uiso 1 1 calc R
C3 C 0.3152(18) 0.2284(13) 0.0815(14) 0.037(4) Uani 1 1 d .
H3 H 0.2766 0.2394 0.0026 0.045 Uiso 1 1 calc R
C4 C 0.3934(18) 0.1163(12) 0.2323(14) 0.036(3) Uani 1 1 d .
H4 H 0.4055 0.0495 0.2592 0.044 Uiso 1 1 calc R
C5 C 0.4412(18) 0.1963(12) 0.3107(14) 0.037(4) Uani 1 1 d .
H5 H 0.4872 0.1827 0.3873 0.045 Uiso 1 1 calc R
C6 C 0.4633(13) 0.3848(10) 0.3537(11) 0.021(2) Uani 1 1 d U
C7 C 0.9193(14) 0.1953(10) 0.7688(12) 0.023(3) Uani 1 1 d .
C8 C 0.7790(17) 0.2155(15) 0.737(2) 0.055(6) Uani 1 1 d .
H8 H 0.7142 0.1754 0.7638 0.066 Uiso 1 1 calc R
C9 C 0.7390(17) 0.2984(16) 0.664(2) 0.056(6) Uani 1 1 d .
H9 H 0.6448 0.3133 0.6431 0.067 Uiso 1 1 calc R
C10 C 0.9603(16) 0.3317(12) 0.6454(15) 0.035(3) Uani 1 1 d .
H10 H 1.0211 0.3672 0.6088 0.041 Uiso 1 1 calc R
C11 C 1.0117(15) 0.2541(12) 0.7226(14) 0.033(3) Uani 1 1 d .
H11 H 1.1065 0.2416 0.7430 0.039 Uiso 1 1 calc R
C12 C 1.0304(14) 0.6092(10) 0.6471(11) 0.022(3) Uani 1 1 d U
O1W O 0.915(7) 0.034(4) 0.471(8) 0.41(5) Uani 1 1 d .
H12A H 0.8596 -0.0160 0.4676 0.613 Uiso 1 1 d R
H12B H 0.8869 0.0734 0.4127 0.613 Uiso 1 1 d R
O2W O 0.296(14) 0.993(6) 0.454(5) 0.58(9) Uani 1 1 d .
H13A H 0.3373 1.0275 0.4102 0.868 Uiso 1 1 d R
H13B H 0.3311 1.0064 0.5258 0.868 Uiso 1 1 d R

loop_
_atom_site_aniso_label
_atom_site_aniso_U_11
_atom_site_aniso_U_22
_atom_site_aniso_U_33
_atom_site_aniso_U_23
_atom_site_aniso_U_13
_atom_site_aniso_U_12
Cd1 0.0241(5) 0.0173(5) 0.0230(5) -0.0019(4) 0.0006(3) 0.0034(4)
O1 0.031(6) 0.031(6) 0.041(6) -0.010(5) -0.002(5) -0.003(4)
O2 0.039(6) 0.029(5) 0.035(6) -0.009(4) 0.011(5) 0.003(5)
O3 0.027(5) 0.032(6) 0.043(6) -0.011(5) 0.002(5) -0.006(4)
O4 0.041(6) 0.025(5) 0.029(5) -0.007(4) 0.012(5) -0.002(4)
N1 0.026(3) 0.026(3) 0.026(3) -0.0007(19) 0.0040(19) -0.0003(19)
N2 0.026(3) 0.026(3) 0.027(3) 0.0019(19) 0.0046(19) -0.0005(19)
C1 0.019(6) 0.026(7) 0.026(7) -0.005(5) 0.008(5) -0.004(5)
C2 0.051(10) 0.021(7) 0.031(8) -0.003(6) 0.001(7) -0.004(7)
C3 0.044(9) 0.035(8) 0.028(7) -0.002(6) -0.004(7) -0.005(7)
C4 0.048(9) 0.025(7) 0.036(8) -0.003(6) 0.010(7) -0.006(7)
C5 0.044(9) 0.028(8) 0.033(8) -0.003(6) -0.008(7) 0.002(7)
C6 0.022(3) 0.021(3) 0.021(3) -0.0013(19) 0.0044(19) -0.0001(19)
C7 0.023(6) 0.025(6) 0.024(6) 0.008(5) 0.009(5) 0.006(5)
C8 0.024(8) 0.053(11) 0.084(15) 0.049(11) 0.004(8) 0.002(7)
C9 0.020(7) 0.062(12) 0.082(14) 0.043(11) 0.002(8) 0.011(8)
C10 0.026(7) 0.031(8) 0.048(9) 0.020(7) 0.009(6) 0.004(6)
C11 0.020(6) 0.038(8) 0.042(9) 0.024(7) 0.011(6) 0.003(6)
C12 0.022(3) 0.022(3) 0.021(3) -0.0011(19) 0.0043(19) -0.0004(19)
O1W 0.41(11) 0.19(6) 0.54(13) -0.21(8) -0.10(9) 0.00(6)
O2W 1.3(3) 0.30(7) 0.18(5) -0.07(5) 0.13(9) 0.32(14)

loop_
_atom_type_symbol
_atom_type_description
_atom_type_scat_dispersion_real
_atom_type_scat_dispersion_imag
_atom_type_scat_source
C C 0.0033 0.0016 'International Tables Vol C Tables 4.2.6.8 and 6.1.1.4'
H H 0.0000 0.0000 'International Tables Vol C Tables 4.2.6.8 and 6.1.1.4'
Cd Cd -0.8075 1.2024 'International Tables Vol C Tables 4.2.6.8 and 6.1.1.4'
N N 0.0061 0.0033 'International Tables Vol C Tables 4.2.6.8 and 6.1.1.4'
O O 0.0106 0.0060 'International Tables Vol C Tables 4.2.6.8 and 6.1.1.4'

loop_
_geom_angle_atom_site_label_1
_geom_angle_atom_site_label_2
_geom_angle_atom_site_label_3
_geom_angle
_geom_angle_site_symmetry_1
_geom_angle_site_symmetry_3
O1 Cd1 O3 177.9(4) . .
O1 Cd1 N2 83.2(4) . .
O3 Cd1 N2 95.0(4) . .
O1 Cd1 O2 96.1(4) . 3_666
O3 Cd1 O2 82.8(4) . 3_666
N2 Cd1 O2 88.5(4) . 3_666
O1 Cd1 O4 88.2(4) . .
O3 Cd1 O4 92.9(4) . .
N2 Cd1 O4 91.2(4) . .
O2 Cd1 O4 175.6(4) 3_666 .
O1 Cd1 N1 96.4(4) . 2_655
O3 Cd1 N1 85.5(4) . 2_655
N2 Cd1 N1 176.0(4) . 2_655
O2 Cd1 N1 95.5(4) 3_666 2_655
O4 Cd1 N1 84.8(4) . 2_655
C6 O1 Cd1 135.0(10) . .
C6 O2 Cd1 129.7(10) . 3_666
C12 O3 Cd1 137.5(10) . .
C12 O4 Cd1 143.1(9) 3_766 .
C4 N1 C3 119.1(13) . .
C4 N1 Cd1 121.0(10) . 2_645
C3 N1 Cd1 119.9(10) . 2_645
C9 N2 C10 117.3(13) . .
C9 N2 Cd1 120.3(10) . .
C10 N2 Cd1 122.4(10) . .
C5 C1 C2 118.1(13) . .
C5 C1 C6 120.5(12) . .
C2 C1 C6 121.4(13) . .
C3 C2 C1 119.4(14) . .
C3 C2 H2 120.3 . .
C1 C2 H2 120.3 . .
N1 C3 C2 122.1(14) . .
N1 C3 H3 119.0 . .
C2 C3 H3 119.0 . .
N1 C4 C5 122.6(15) . .
N1 C4 H4 118.7 . .
C5 C4 H4 118.7 . .
C1 C5 C4 118.5(14) . .
C1 C5 H5 120.8 . .
C4 C5 H5 120.8 . .
O2 C6 O1 126.7(13) . .
O2 C6 C1 118.0(12) . .
O1 C6 C1 115.2(12) . .
C8 C7 C11 119.5(13) . .
C8 C7 C12 119.5(12) . 2_746
C11 C7 C12 121.0(12) . 2_746
C7 C8 C9 117.1(15) . .
C7 C8 H8 121.4 . .
C9 C8 H8 121.4 . .
N2 C9 C8 124.5(15) . .
N2 C9 H9 117.7 . .
C8 C9 H9 117.7 . .
N2 C10 C11 122.4(14) . .
N2 C10 H10 118.8 . .
C11 C10 H10 118.8 . .
C10 C11 C7 118.7(13) . .
C10 C11 H11 120.6 . .
C7 C11 H11 120.6 . .
O3 C12 O4 126.6(13) . 3_766
O3 C12 C7 115.5(12) . 2_756
O4 C12 C7 117.8(12) 3_766 2_756
H12A O1W H12B 109.5 . .
H13A O2W H13B 109.5 . .

loop_
_geom_bond_atom_site_label_1
_geom_bond_atom_site_label_2
_geom_bond_distance
_geom_bond_site_symmetry_2
Cd1 O1 2.292(10) .
Cd1 O3 2.294(10) .
Cd1 N2 2.295(12) .
Cd1 O2 2.334(10) 3_666
Cd1 O4 2.337(10) .
Cd1 N1 2.352(12) 2_655
O1 C6 1.244(16) .
O2 C6 1.239(17) .
O2 Cd1 2.334(10) 3_666
O3 C12 1.242(17) .
O4 C12 1.249(17) 3_766
N1 C4 1.32(2) .
N1 C3 1.34(2) .
N1 Cd1 2.352(12) 2_645
N2 C9 1.32(2) .
N2 C10 1.344(18) .
C1 C5 1.39(2) .
C1 C2 1.40(2) .
C1 C6 1.516(18) .
C2 C3 1.38(2) .
C2 H2 0.9300 .
C3 H3 0.9300 .
C4 C5 1.41(2) .
C4 H4 0.9300 .
C5 H5 0.9300 .
C7 C8 1.38(2) .
C7 C11 1.385(18) .
C7 C12 1.510(18) 2_746
C8 C9 1.39(2) .
C8 H8 0.9300 .
C9 H9 0.9300 .
C10 C11 1.382(19) .
C10 H10 0.9300 .
C11 H11 0.9300 .
C12 O4 1.249(17) 3_766
C12 C7 1.510(18) 2_756
O1W H12A 0.8500 .
O1W H12B 0.8500 .
O2W H13A 0.8500 .
O2W H13B 0.8500 .
